data_4302531
loop_
_publ_author_name
'Bo Li'
'Haitao Zhang'
'Lan Huynh'
'Chantal Diverchy'
'Sophie Hermans'
'Michel Devillers'
'Evgeny V. Dikarev'

_publ_section_title
;
Bismuth-Palladium Heterometallic Carboxylate as a Single-Source Precursor
for the Carbon-Supported Pd-Bi/C Catalysts
;
_journal_name_full 'Inorganic Chemistry'
_journal_page_first 6152
_journal_page_last 6158
_journal_paper_doi 10.1021/ic900505v
_journal_volume 48
_journal_year 2009
_chemical_formula_moiety
;
C20 Bi2 F30 O20 Pd2, 2(H2 O), 2(C3 H6 O)
;
_chemical_formula_sum 'C26 H16 Bi2 F30 O24 Pd2'
_chemical_formula_weight 1913.15
_chemical_melting_point ?
_chemical_name_systematic
; 
 deca(trifluoroacetate)-dihydrate-di(acetone)-dipalladium(II)-dibismuth(III) 
;
_space_group_IT_number 2
_symmetry_cell_setting triclinic
_symmetry_space_group_name_Hall '-P 1'
_symmetry_space_group_name_H-M 'P -1'
_atom_sites_solution_hydrogens geom
_atom_sites_solution_primary direct
_atom_sites_solution_secondary difmap
_audit_creation_method SHELXL-97
_cell_angle_alpha 115.962(12)
_cell_angle_beta 95.546(14)
_cell_angle_gamma 93.337(15)
_cell_formula_units_Z 1
_cell_length_a 10.141(5)
_cell_length_b 11.545(7)
_cell_length_c 12.051(6)
_cell_measurement_reflns_used 3039
_cell_measurement_temperature 173(2)
_cell_measurement_theta_max 28.16
_cell_measurement_theta_min 2.58
_cell_volume 1254.6(12)
_computing_cell_refinement 'SMART, SAINT'
_computing_data_collection SMART
_computing_data_reduction SAINT
_computing_molecular_graphics 'SHELXP-93 (Sheldrick, 1993)'
_computing_publication_material 'SHELXCIF-93 (Sheldrick, 1993)'
_computing_structure_refinement 'SHELXL-97 (Sheldrick, 1997)'
_computing_structure_solution 'SHELXS-97 (Sheldrick, 1990)'
_diffrn_ambient_temperature 173(2)
_diffrn_measured_fraction_theta_full 0.573
_diffrn_measured_fraction_theta_max 0.573
_diffrn_measurement_device_type 'Bruker SMART APEX CCD'
_diffrn_measurement_method '0.3 deg wide \w exposures'
_diffrn_radiation_monochromator graphite
_diffrn_radiation_source 'fine-focus sealed tube'
_diffrn_radiation_type MoK\a
_diffrn_radiation_wavelength 0.71073
_diffrn_reflns_av_R_equivalents 0.0000
_diffrn_reflns_av_sigmaI/netI 0.0193
_diffrn_reflns_limit_h_max 11
_diffrn_reflns_limit_h_min -12
_diffrn_reflns_limit_k_max 10
_diffrn_reflns_limit_k_min -15
_diffrn_reflns_limit_l_max 14
_diffrn_reflns_limit_l_min -15
_diffrn_reflns_number 3547
_diffrn_reflns_theta_full 28.24
_diffrn_reflns_theta_max 28.24
_diffrn_reflns_theta_min 2.58
_diffrn_standards_decay_% 0
_diffrn_standards_interval_count na
_diffrn_standards_interval_time na
_diffrn_standards_number 'none (area detector data)'
_exptl_absorpt_coefficient_mu 7.887
_exptl_absorpt_correction_T_max 0.5710
_exptl_absorpt_correction_T_min 0.3310
_exptl_absorpt_correction_type multi-scan
_exptl_absorpt_process_details
;
SADABS (Bruker-AXS 2003)
;
_exptl_crystal_colour red
_exptl_crystal_density_diffrn 2.532
_exptl_crystal_density_meas ?
_exptl_crystal_density_method .
_exptl_crystal_description block
_exptl_crystal_F_000 892
_exptl_crystal_size_max 0.18
_exptl_crystal_size_mid 0.12
_exptl_crystal_size_min 0.08
_refine_diff_density_max 1.893
_refine_diff_density_min -1.951
_refine_diff_density_rms 0.142
_refine_ls_extinction_coef noref
_refine_ls_extinction_method none
_refine_ls_goodness_of_fit_ref 1.004
_refine_ls_hydrogen_treatment noref
_refine_ls_matrix_type full
_refine_ls_number_parameters 382
_refine_ls_number_reflns 3547
_refine_ls_number_restraints 352
_refine_ls_restrained_S_all 0.964
_refine_ls_R_factor_all 0.0320
_refine_ls_R_factor_gt 0.0303
_refine_ls_shift/su_max 0.002
_refine_ls_shift/su_mean 0.000
_refine_ls_structure_factor_coef Fsqd
_refine_ls_weighting_details 'calc w=1/[\s^2^(Fo^2^)+(0.0646P)^2^+0.0000P] where P=(Fo^2^+2Fc^2^)/3'
_refine_ls_weighting_scheme calc
_refine_ls_wR_factor_gt 0.0777
_refine_ls_wR_factor_ref 0.0787
_reflns_number_gt 3313
_reflns_number_total 3547
_reflns_threshold_expression >2sigma(I)
_cod_data_source_file ic900505v_si_001_3.cif
_cod_data_source_block '[Bi2Pd2(O2CCF3)10(H2O)2].2Me2CO_(2)'
_cod_depositor_comments
;
The following automatic conversions were performed:

'_chemical_melting_point' value 'not measured' was changed to '?' -
the value is undefined or not given.

Automatic conversion script
Id: cif_fix_values 1646 2011-03-28 12:23:43Z adriana 
;
_cod_database_code 4302531

loop_
_symmetry_equiv_pos_as_xyz
'x, y, z'
'-x, -y, -z'

loop_
_atom_site_label
_atom_site_type_symbol
_atom_site_fract_x
_atom_site_fract_y
_atom_site_fract_z
_atom_site_U_iso_or_equiv
_atom_site_adp_type
_atom_site_occupancy
_atom_site_symmetry_multiplicity
_atom_site_calc_flag
_atom_site_refinement_flags
_atom_site_disorder_assembly
_atom_site_disorder_group
Bi1 Bi 0.89454(2) 0.599899(16) 0.661026(16) 0.02330(13) Uani 1 1 d U . .
Pd1 Pd 0.95769(5) 0.83875(4) 0.91404(4) 0.02905(19) Uani 1 1 d U . .
O1 O 1.0473(5) 0.7411(4) 0.9945(4) 0.0387(12) Uani 1 1 d U . .
O2 O 1.0521(5) 0.5671(4) 0.8129(4) 0.0375(12) Uani 1 1 d U . .
C1 C 1.0802(7) 0.6315(5) 0.9262(5) 0.0291(15) Uani 1 1 d U . .
C2 C 1.1688(8) 0.5771(6) 0.9945(6) 0.0378(18) Uani 1 1 d U . .
F1 F 1.1665(6) 0.4512(4) 0.9375(5) 0.0792(18) Uani 1 1 d U . .
F2 F 1.1381(6) 0.6033(5) 1.1064(4) 0.0738(17) Uani 1 1 d U . .
F3 F 1.2933(5) 0.6271(5) 1.0121(5) 0.0753(17) Uani 1 1 d U . .
O3 O 1.1348(5) 0.8977(4) 0.8879(4) 0.0411(13) Uani 1 1 d U . .
O4 O 1.1135(5) 0.7520(4) 0.6891(4) 0.0427(14) Uani 1 1 d U . .
C3 C 1.1712(7) 0.8419(6) 0.7832(5) 0.0345(19) Uani 1 1 d U . .
C4 C 1.3074(8) 0.9024(7) 0.7749(6) 0.048(2) Uani 1 1 d U . .
F4 F 1.3655(5) 0.8209(5) 0.6851(5) 0.082(2) Uani 1 1 d U . .
F5 F 1.3888(5) 0.9428(5) 0.8799(4) 0.0701(16) Uani 1 1 d U . .
F6 F 1.2918(5) 1.0049(5) 0.7543(5) 0.0708(15) Uani 1 1 d U . .
O5 O 0.8734(5) 0.9480(4) 0.8451(4) 0.0359(12) Uani 1 1 d U . .
O6 O 0.7597(4) 0.7781(4) 0.6764(4) 0.0315(11) Uani 1 1 d U . .
C5 C 0.7892(7) 0.8950(5) 0.7481(6) 0.0292(15) Uani 1 1 d U . .
C6 C 0.7135(8) 0.9911(6) 0.7192(6) 0.0413(18) Uani 1 1 d U . .
F7 F 0.7976(5) 1.0876(4) 0.7266(5) 0.0621(15) Uani 1 1 d U . .
F8 F 0.6328(6) 1.0445(5) 0.8008(6) 0.0793(18) Uani 1 1 d U . .
F9 F 0.6465(7) 0.9389(4) 0.6086(5) 0.086(2) Uani 1 1 d U . .
O7 O 0.7807(5) 0.7916(4) 0.9526(4) 0.0354(12) Uani 1 1 d U . .
O8 O 0.7417(4) 0.5925(3) 0.7894(3) 0.0314(12) Uani 1 1 d U . .
C7 C 0.7152(7) 0.6833(5) 0.8868(5) 0.0252(17) Uani 1 1 d U A .
C8 C 0.5810(9) 0.6621(6) 0.9275(6) 0.044(3) Uani 1 1 d DU . .
F10 F 0.5534(10) 0.7559(8) 1.0260(8) 0.055(3) Uiso 0.50 1 d PDU A 1
F11 F 0.4817(10) 0.6553(10) 0.8372(9) 0.055(2) Uiso 0.50 1 d PDU A 1
F12 F 0.5696(11) 0.5514(8) 0.9305(10) 0.049(3) Uiso 0.50 1 d PDU A 1
F10X F 0.5922(9) 0.7192(8) 1.0532(6) 0.0386(19) Uiso 0.50 1 d PDU A 2
F11X F 0.4931(12) 0.7144(11) 0.8840(11) 0.077(3) Uiso 0.50 1 d PDU A 2
F12X F 0.5424(10) 0.5380(7) 0.8898(8) 0.034(2) Uiso 0.50 1 d PDU A 2
O9 O 0.8618(4) 0.3830(3) 0.6186(3) 0.0264(11) Uani 1 1 d U . .
O10 O 1.0479(4) 0.3994(4) 0.5421(3) 0.0280(12) Uani 1 1 d U . .
C9 C 0.9612(6) 0.3374(5) 0.5673(5) 0.0242(16) Uani 1 1 d U . .
C10 C 0.9763(7) 0.1963(6) 0.5426(6) 0.0348(19) Uani 1 1 d U . .
F13 F 0.8593(4) 0.1244(3) 0.5035(4) 0.0497(12) Uani 1 1 d U . .
F14 F 1.0556(5) 0.1428(3) 0.4588(4) 0.0562(14) Uani 1 1 d U . .
F15 F 1.0262(5) 0.1959(4) 0.6470(4) 0.0508(13) Uani 1 1 d U . .
O11 O 0.7016(5) 0.5068(4) 0.5199(4) 0.0290(12) Uani 1 1 d DU . .
H1OA H 0.666(6) 0.454(5) 0.542(6) 0.043 Uiso 1 1 d D . .
H1OB H 0.650(5) 0.551(6) 0.498(6) 0.043 Uiso 1 1 d D . .
O12 O 0.4855(5) 0.3804(4) 0.5613(4) 0.0406(14) Uani 1 1 d U . .
C11 C 0.5708(9) 0.2487(8) 0.6482(8) 0.051(2) Uani 1 1 d U . .
H11A H 0.6504 0.2603 0.6124 0.077 Uiso 1 1 calc R . .
H11B H 0.5378 0.1564 0.6109 0.077 Uiso 1 1 calc R . .
H11C H 0.5934 0.2816 0.7384 0.077 Uiso 1 1 calc R . .
C12 C 0.4677(8) 0.3200(6) 0.6224(6) 0.035(2) Uani 1 1 d U . .
C13 C 0.3384(8) 0.3149(8) 0.6690(8) 0.057(2) Uani 1 1 d U . .
H13A H 0.2787 0.3666 0.6453 0.085 Uiso 1 1 calc R . .
H13B H 0.3532 0.3500 0.7600 0.085 Uiso 1 1 calc R . .
H13C H 0.2977 0.2248 0.6325 0.085 Uiso 1 1 calc R . .

loop_
_atom_site_aniso_label
_atom_site_aniso_U_11
_atom_site_aniso_U_22
_atom_site_aniso_U_33
_atom_site_aniso_U_23
_atom_site_aniso_U_13
_atom_site_aniso_U_12
Bi1 0.0280(2) 0.02246(12) 0.02278(12) 0.01221(9) 0.00666(13) 0.00513(12)
Pd1 0.0410(4) 0.0238(2) 0.0231(2) 0.01073(18) 0.0069(2) 0.0031(2)
O1 0.054(3) 0.034(2) 0.0266(19) 0.0128(17) 0.003(2) 0.006(2)
O2 0.051(3) 0.037(2) 0.0251(19) 0.0145(17) -0.003(2) 0.015(2)
C1 0.029(4) 0.035(3) 0.030(3) 0.022(2) 0.002(3) 0.000(3)
C2 0.036(5) 0.045(3) 0.041(3) 0.028(3) 0.006(3) 0.004(3)
F1 0.109(5) 0.044(2) 0.078(3) 0.030(2) -0.028(3) 0.013(3)
F2 0.081(4) 0.124(4) 0.056(3) 0.070(3) 0.026(3) 0.047(4)
F3 0.031(3) 0.115(4) 0.114(4) 0.086(4) -0.002(3) 0.000(3)
O3 0.044(3) 0.039(2) 0.031(2) 0.0092(17) 0.005(2) -0.009(2)
O4 0.041(3) 0.047(2) 0.031(2) 0.0121(18) 0.003(2) -0.012(2)
C3 0.039(4) 0.032(3) 0.032(3) 0.015(2) 0.001(3) -0.001(3)
C4 0.046(5) 0.055(4) 0.034(3) 0.016(3) 0.000(3) -0.019(4)
F4 0.062(4) 0.080(3) 0.074(3) 0.003(3) 0.035(3) -0.014(3)
F5 0.050(3) 0.092(3) 0.062(3) 0.035(3) -0.006(2) -0.016(3)
F6 0.071(4) 0.067(3) 0.083(3) 0.047(3) -0.003(3) -0.020(3)
O5 0.053(3) 0.0253(19) 0.031(2) 0.0145(17) 0.003(2) 0.007(2)
O6 0.034(3) 0.0260(18) 0.038(2) 0.0175(16) 0.003(2) 0.0095(18)
C5 0.038(4) 0.026(2) 0.035(3) 0.022(2) 0.013(3) 0.013(3)
C6 0.057(5) 0.030(3) 0.045(3) 0.021(3) 0.012(3) 0.017(3)
F7 0.065(4) 0.051(2) 0.100(4) 0.060(3) 0.015(3) 0.011(2)
F8 0.083(4) 0.083(3) 0.120(4) 0.072(3) 0.066(4) 0.062(3)
F9 0.119(6) 0.047(3) 0.079(3) 0.024(3) -0.042(4) 0.029(3)
O7 0.042(3) 0.033(2) 0.031(2) 0.0125(17) 0.014(2) 0.005(2)
O8 0.040(3) 0.0272(18) 0.0308(19) 0.0134(16) 0.018(2) 0.0063(19)
C7 0.027(4) 0.033(3) 0.029(3) 0.025(2) 0.004(3) 0.015(3)
C8 0.056(6) 0.037(3) 0.040(3) 0.014(3) 0.025(4) 0.006(4)
O9 0.025(3) 0.0246(17) 0.034(2) 0.0154(16) 0.005(2) 0.0102(17)
O10 0.035(3) 0.0311(18) 0.0247(18) 0.0189(16) 0.005(2) 0.0016(19)
C9 0.028(4) 0.025(2) 0.023(2) 0.013(2) 0.004(3) 0.006(2)
C10 0.039(5) 0.030(3) 0.045(3) 0.023(3) 0.016(3) 0.013(3)
F13 0.052(3) 0.0278(17) 0.070(3) 0.0216(18) 0.017(2) -0.0013(19)
F14 0.070(3) 0.0379(19) 0.080(3) 0.033(2) 0.047(3) 0.031(2)
F15 0.055(3) 0.056(2) 0.065(3) 0.047(2) 0.008(2) 0.014(2)
O11 0.028(3) 0.030(2) 0.036(2) 0.0235(18) -0.005(2) 0.005(2)
O12 0.036(4) 0.044(2) 0.055(3) 0.034(2) 0.009(3) 0.006(2)
C11 0.040(6) 0.059(4) 0.074(5) 0.048(4) 0.005(5) 0.009(4)
C12 0.035(5) 0.037(3) 0.040(3) 0.024(3) 0.002(4) 0.005(3)
C13 0.041(5) 0.074(5) 0.071(5) 0.045(4) 0.017(4) 0.007(4)

loop_
_atom_type_symbol
_atom_type_description
_atom_type_scat_dispersion_real
_atom_type_scat_dispersion_imag
_atom_type_scat_source
C C 0.0033 0.0016 'International Tables Vol C Tables 4.2.6.8 and 6.1.1.4'
H H 0.0000 0.0000 'International Tables Vol C Tables 4.2.6.8 and 6.1.1.4'
O O 0.0106 0.0060 'International Tables Vol C Tables 4.2.6.8 and 6.1.1.4'
F F 0.0171 0.0103 'International Tables Vol C Tables 4.2.6.8 and 6.1.1.4'
Pd Pd -0.9988 1.0072 'International Tables Vol C Tables 4.2.6.8 and 6.1.1.4'
Bi Bi -4.1077 10.2566 'International Tables Vol C Tables 4.2.6.8 and 6.1.1.4'

loop_
_geom_angle_atom_site_label_1
_geom_angle_atom_site_label_2
_geom_angle_atom_site_label_3
_geom_angle
_geom_angle_site_symmetry_1
_geom_angle_site_symmetry_3
_geom_angle_publ_flag
O8 Bi1 O11 78.31(16) . . ?
O8 Bi1 O9 75.35(13) . . ?
O11 Bi1 O9 72.18(16) . . ?
O8 Bi1 O2 82.80(17) . . ?
O11 Bi1 O2 142.77(15) . . ?
O9 Bi1 O2 72.13(15) . . ?
O8 Bi1 O6 77.41(14) . . ?
O11 Bi1 O6 72.59(15) . . ?
O9 Bi1 O6 138.90(15) . . ?
O2 Bi1 O6 133.56(14) . . ?
O8 Bi1 O10 151.48(17) . 2_766 ?
O11 Bi1 O10 75.10(14) . 2_766 ?
O9 Bi1 O10 105.63(12) . 2_766 ?
O2 Bi1 O10 125.13(15) . 2_766 ?
O6 Bi1 O10 84.93(14) . 2_766 ?
O8 Bi1 O4 135.27(13) . . ?
O11 Bi1 O4 138.09(14) . . ?
O9 Bi1 O4 131.41(16) . . ?
O2 Bi1 O4 75.99(16) . . ?
O6 Bi1 O4 89.38(16) . . ?
O10 Bi1 O4 65.66(13) 2_766 . ?
O8 Bi1 Pd1 70.66(10) . . ?
O11 Bi1 Pd1 133.38(11) . . ?
O9 Bi1 Pd1 128.66(10) . . ?
O2 Bi1 Pd1 66.50(10) . . ?
O6 Bi1 Pd1 67.37(10) . . ?
O10 Bi1 Pd1 122.54(9) 2_766 . ?
O4 Bi1 Pd1 64.83(9) . . ?
O5 Pd1 O1 175.77(16) . . ?
O5 Pd1 O3 89.6(2) . . ?
O1 Pd1 O3 89.2(2) . . ?
O5 Pd1 O7 89.94(19) . . ?
O1 Pd1 O7 90.96(19) . . ?
O3 Pd1 O7 175.65(15) . . ?
O5 Pd1 Bi1 91.05(12) . . ?
O1 Pd1 Bi1 93.12(12) . . ?
O3 Pd1 Bi1 96.77(11) . . ?
O7 Pd1 Bi1 87.56(11) . . ?
C1 O1 Pd1 118.6(4) . . ?
C1 O2 Bi1 130.4(5) . . ?
O2 C1 O1 128.5(7) . . ?
O2 C1 C2 117.4(6) . . ?
O1 C1 C2 114.1(5) . . ?
F1 C2 F3 107.5(7) . . ?
F1 C2 F2 105.2(6) . . ?
F3 C2 F2 105.7(6) . . ?
F1 C2 C1 114.0(6) . . ?
F3 C2 C1 110.6(6) . . ?
F2 C2 C1 113.2(6) . . ?
C3 O3 Pd1 118.8(4) . . ?
C3 O4 Bi1 128.9(4) . . ?
O4 C3 O3 129.5(6) . . ?
O4 C3 C4 117.5(5) . . ?
O3 C3 C4 113.0(5) . . ?
F4 C4 F5 108.1(8) . . ?
F4 C4 F6 107.9(6) . . ?
F5 C4 F6 107.1(6) . . ?
F4 C4 C3 112.1(5) . . ?
F5 C4 C3 111.4(5) . . ?
F6 C4 C3 110.1(7) . . ?
C5 O5 Pd1 119.2(4) . . ?
C5 O6 Bi1 126.2(5) . . ?
O6 C5 O5 129.1(7) . . ?
O6 C5 C6 117.3(6) . . ?
O5 C5 C6 113.6(5) . . ?
F9 C6 F8 109.1(8) . . ?
F9 C6 F7 107.1(6) . . ?
F8 C6 F7 106.1(5) . . ?
F9 C6 C5 112.9(5) . . ?
F8 C6 C5 111.0(6) . . ?
F7 C6 C5 110.4(7) . . ?
C7 O7 Pd1 121.6(4) . . ?
C7 O8 Bi1 128.0(3) . . ?
O8 C7 O7 128.8(5) . . ?
O8 C7 C8 115.7(5) . . ?
O7 C7 C8 115.4(5) . . ?
F10 C8 F12 113.6(8) . . ?
F10 C8 F11X 77.1(9) . . ?
F12 C8 F11X 129.0(10) . . ?
F10 C8 F12X 125.8(7) . . ?
F11X C8 F12X 110.7(9) . . ?
F12 C8 F10X 87.8(7) . . ?
F11X C8 F10X 109.4(9) . . ?
F12X C8 F10X 106.5(7) . . ?
F10 C8 F11 102.8(9) . . ?
F12 C8 F11 106.7(8) . . ?
F12X C8 F11 85.9(8) . . ?
F10X C8 F11 132.0(9) . . ?
F10 C8 C7 115.5(7) . . ?
F12 C8 C7 109.9(8) . . ?
F11X C8 C7 108.5(7) . . ?
F12X C8 C7 112.1(7) . . ?
F10X C8 C7 109.6(7) . . ?
F11 C8 C7 107.6(6) . . ?
C9 O9 Bi1 103.3(3) . . ?
C9 O10 Bi1 134.2(4) . 2_766 ?
O10 C9 O9 124.7(5) . . ?
O10 C9 C10 119.9(5) . . ?
O9 C9 C10 115.3(4) . . ?
F14 C10 F15 108.8(7) . . ?
F14 C10 F13 108.2(5) . . ?
F15 C10 F13 108.2(5) . . ?
F14 C10 C9 111.8(5) . . ?
F15 C10 C9 108.8(5) . . ?
F13 C10 C9 111.1(6) . . ?
O12 C12 C11 121.4(6) . . ?
O12 C12 C13 120.6(8) . . ?
C11 C12 C13 118.0(6) . . ?

loop_
_geom_bond_atom_site_label_1
_geom_bond_atom_site_label_2
_geom_bond_distance
_geom_bond_site_symmetry_2
_geom_bond_publ_flag
Bi1 O8 2.317(3) . ?
Bi1 O11 2.321(5) . ?
Bi1 O9 2.322(4) . ?
Bi1 O2 2.482(5) . ?
Bi1 O6 2.485(5) . ?
Bi1 O10 2.574(4) 2_766 ?
Bi1 O4 2.647(4) . ?
Bi1 Pd1 3.0606(14) . ?
Pd1 O5 1.979(5) . ?
Pd1 O1 1.986(5) . ?
Pd1 O3 1.986(4) . ?
Pd1 O7 2.000(4) . ?
O1 C1 1.257(7) . ?
O2 C1 1.229(7) . ?
C1 C2 1.502(11) . ?
C2 F1 1.305(8) . ?
C2 F3 1.314(8) . ?
C2 F2 1.319(7) . ?
O3 C3 1.245(7) . ?
O4 C3 1.215(7) . ?
C3 C4 1.543(9) . ?
C4 F4 1.304(8) . ?
C4 F5 1.318(9) . ?
C4 F6 1.326(10) . ?
O5 C5 1.261(8) . ?
O6 C5 1.241(7) . ?
C5 C6 1.526(11) . ?
C6 F9 1.295(9) . ?
C6 F8 1.304(8) . ?
C6 F7 1.329(7) . ?
O7 C7 1.251(7) . ?
O8 C7 1.251(6) . ?
C7 C8 1.532(9) . ?
C8 F10 1.279(9) . ?
C8 F12 1.294(11) . ?
C8 F11X 1.297(12) . ?
C8 F12X 1.321(9) . ?
C8 F10X 1.351(9) . ?
C8 F11 1.381(12) . ?
O9 C9 1.254(7) . ?
O10 C9 1.244(6) . ?
O10 Bi1 2.574(4) 2_766 ?
C9 C10 1.542(8) . ?
C10 F14 1.311(7) . ?
C10 F15 1.312(9) . ?
C10 F13 1.324(8) . ?
O12 C12 1.234(8) . ?
C11 C12 1.459(11) . ?
C12 C13 1.483(10) . ?
